data_7035937
loop_
_publ_author_name
'Sorsche, Dieter'
'Pehlken, Christian'
'Baur, Christian'
'Rommel, Sebastian'
'Kastner, Katharina'
'Streb, Carsten'
'Rau, Sven'

_publ_section_title
;
 Novel phenanthroline-diaryldiazadiene ligands with heteroditopic
 coordination spheres.
;
_journal_issue 35
_journal_name_full 'Dalton transactions (Cambridge, England : 2003)'
_journal_page_first 15404
_journal_page_last 15407
_journal_paper_doi 10.1039/c5dt02383a
_journal_volume 44
_journal_year 2015
_chemical_formula_moiety 'C30 H28 N4'
_chemical_formula_sum 'C30 H28 N4'
_chemical_formula_weight 444.56
_chemical_name_common phen(N-Mes)2
_space_group_IT_number 2
_symmetry_cell_setting triclinic
_symmetry_Int_Tables_number 2
_symmetry_space_group_name_Hall '-P 1'
_symmetry_space_group_name_H-M 'P -1'
_atom_sites_solution_hydrogens geom
_audit_creation_date 2015-02-09T14:55:59-00:00
_audit_creation_method 'WinGX routine CIF_UPDATE'
_audit_update_record
;
2015-02-09 deposited with the CCDC.
2015-06-29 downloaded from the CCDC.
;
_cell_angle_alpha 92.571(4)
_cell_angle_beta 109.723(5)
_cell_angle_gamma 107.893(5)
_cell_formula_units_Z 2
_cell_length_a 9.4981(5)
_cell_length_b 10.2782(5)
_cell_length_c 13.8108(8)
_cell_measurement_temperature 180(2)
_cell_measurement_theta_max 73.6627
_cell_measurement_theta_min 3.4489
_cell_volume 1191.05(13)
_computing_cell_refinement
;
        CrysAlisPro, Agilent Technologies,
        Version 1.171.36.32 (release 02-08-2013 CrysAlis171 .NET)
        (compiled Aug  2 2013,16:46:58)
;
_computing_data_collection
;
        CrysAlisPro, Agilent Technologies,
        Version 1.171.36.32 (release 02-08-2013 CrysAlis171 .NET)
        (compiled Aug  2 2013,16:46:58)
;
_computing_data_reduction
;
        CrysAlisPro, Agilent Technologies,
        Version 1.171.36.32 (release 02-08-2013 CrysAlis171 .NET)
        (compiled Aug  2 2013,16:46:58)
;
_computing_structure_refinement 'SHELXL-2013 (Sheldrick, 2013)'
_diffrn_ambient_temperature 180(2)
_diffrn_detector_area_resol_mean 10.3385
_diffrn_measured_fraction_theta_full 0.995
_diffrn_measured_fraction_theta_max 0.968
_diffrn_measurement_device_type 'SuperNova, Dual, Cu at zero, Atlas'
_diffrn_measurement_method '\w scans'
_diffrn_orient_matrix_UB_11 -0.0934523644
_diffrn_orient_matrix_UB_12 -0.1030804935
_diffrn_orient_matrix_UB_13 -0.1031687887
_diffrn_orient_matrix_UB_21 -0.1118073729
_diffrn_orient_matrix_UB_22 -0.0878340766
_diffrn_orient_matrix_UB_23 0.0497186491
_diffrn_orient_matrix_UB_31 -0.1112473403
_diffrn_orient_matrix_UB_32 0.0847286286
_diffrn_orient_matrix_UB_33 -0.0364849344
_diffrn_radiation_monochromator mirror
_diffrn_radiation_probe x-ray
_diffrn_radiation_type CuK\a
_diffrn_radiation_wavelength 1.54178
_diffrn_reflns_av_R_equivalents 0.0175
_diffrn_reflns_av_unetI/netI 0.0261
_diffrn_reflns_laue_measured_fraction_full 0.995
_diffrn_reflns_laue_measured_fraction_max 0.968
_diffrn_reflns_limit_h_max 11
_diffrn_reflns_limit_h_min -11
_diffrn_reflns_limit_k_max 12
_diffrn_reflns_limit_k_min -11
_diffrn_reflns_limit_l_max 16
_diffrn_reflns_limit_l_min -17
_diffrn_reflns_number 10930
_diffrn_reflns_point_group_measured_fraction_full 0.995
_diffrn_reflns_point_group_measured_fraction_max 0.968
_diffrn_reflns_theta_full 67.679
_diffrn_reflns_theta_max 73.506
_diffrn_reflns_theta_min 7.637
_exptl_absorpt_coefficient_mu 0.572
_exptl_absorpt_correction_T_max 1
_exptl_absorpt_correction_T_min 0.94537
_exptl_absorpt_correction_type multi-scan
_exptl_absorpt_process_details
;
        CrysAlisPro, Agilent Technologies,
        Version 1.171.36.32 (release 02-08-2013 CrysAlis171 .NET)
        (compiled Aug  2 2013,16:46:58)
        Empirical absorption correction using spherical harmonics,
 implemented in SCALE3 ABSPACK scaling algorithm.
;
_exptl_crystal_colour red
_exptl_crystal_density_diffrn 1.24
_exptl_crystal_description prism
_exptl_crystal_F_000 472
_exptl_crystal_size_max 0.1946
_exptl_crystal_size_mid 0.1303
_exptl_crystal_size_min 0.0707
_refine_diff_density_max 0.421
_refine_diff_density_min -0.18
_refine_diff_density_rms 0.036
_refine_ls_extinction_method none
_refine_ls_goodness_of_fit_ref 1.035
_refine_ls_hydrogen_treatment constr
_refine_ls_matrix_type full
_refine_ls_number_parameters 313
_refine_ls_number_reflns 4642
_refine_ls_number_restraints 0
_refine_ls_restrained_S_all 1.035
_refine_ls_R_factor_all 0.0471
_refine_ls_R_factor_gt 0.0385
_refine_ls_shift/su_max 0
_refine_ls_shift/su_mean 0
_refine_ls_structure_factor_coef Fsqd
_refine_ls_weighting_details
;
 w=1/[\s^2^(Fo^2^)+(0.0541P)^2^+0.2349P]
 where P=(Fo^2^+2Fc^2^)/3
;
_refine_ls_weighting_scheme calc
_refine_ls_wR_factor_gt 0.1009
_refine_ls_wR_factor_ref 0.1073
_reflns_number_gt 3843
_reflns_number_total 4642
_reflns_threshold_expression 'I > 2\s(I)'
_cod_data_source_file c5dt02383a2.cif
_cod_data_source_block shelx_x
_cod_depositor_comments 'Adding full bibliography for 7035937--7035939.cif.'
_cod_original_cell_volume 1191.05(12)
_cod_database_code 7035937

loop_
_symmetry_equiv_pos_as_xyz
'x, y, z'
'-x, -y, -z'

loop_
_atom_site_label
_atom_site_type_symbol
_atom_site_fract_x
_atom_site_fract_y
_atom_site_fract_z
_atom_site_U_iso_or_equiv
_atom_site_adp_type
_atom_site_occupancy
_atom_site_calc_flag
N3 N 0.58807(12) 0.32017(11) 0.09515(8) 0.0281(2) Uani 1 d
N4 N 0.81016(12) 0.17797(11) 0.20863(8) 0.0267(2) Uani 1 d
C12 C 0.80137(16) 0.27783(13) -0.06991(10) 0.0284(3) Uani 1 d
N2 N 1.08894(14) 0.36192(12) -0.01516(9) 0.0338(3) Uani 1 d
C7 C 0.68902(14) 0.28381(12) 0.06944(9) 0.0249(3) Uani 1 d
C14 C 0.59962(14) 0.33941(13) 0.20077(9) 0.0253(3) Uani 1 d
C1 C 0.96238(15) 0.31847(12) 0.01309(10) 0.0273(3) Uani 1 d
C8 C 0.66984(15) 0.26659(13) -0.04210(9) 0.0273(3) Uani 1 d
C19 C 0.60044(16) 0.37997(15) 0.40228(10) 0.0330(3) Uani 1 d
C26 C 1.08535(16) -0.01859(14) 0.30608(11) 0.0327(3) Uani 1 d
H15 H 1.1142 -0.0881 0.2812 0.039 Uiso 1 calc
N1 N 0.78948(15) 0.25993(12) -0.16978(9) 0.0362(3) Uani 1 d
C21 C 0.93216(14) 0.13300(13) 0.27444(10) 0.0256(3) Uani 1 d
C22 C 0.97519(15) 0.02908(13) 0.23539(10) 0.0294(3) Uani 1 d
C16 C 0.50211(15) 0.23388(13) 0.23406(10) 0.0294(3) Uani 1 d
C4 C 1.12895(15) 0.36059(13) 0.19473(11) 0.0303(3) Uani 1 d
H3 H 1.1424 0.3604 0.2646 0.036 Uiso 1 calc
C24 C 1.10515(16) 0.13511(14) 0.44813(10) 0.0318(3) Uani 1 d
H18 H 1.1484 0.1705 0.519 0.038 Uiso 1 calc
C5 C 0.97716(15) 0.31212(12) 0.11745(10) 0.0259(3) Uani 1 d
C15 C 0.69075(15) 0.46788(13) 0.26475(10) 0.0287(3) Uani 1 d
C20 C 0.68701(16) 0.48534(14) 0.36438(10) 0.0314(3) Uani 1 d
H28 H 0.7449 0.5712 0.4071 0.038 Uiso 1 calc
C6 C 0.83069(14) 0.25425(12) 0.14073(9) 0.0245(3) Uani 1 d
C23 C 0.99459(15) 0.18476(13) 0.38152(10) 0.0284(3) Uani 1 d
C3 C 1.25892(16) 0.40895(14) 0.16595(12) 0.0342(3) Uani 1 d
H2 H 1.3616 0.4437 0.216 0.041 Uiso 1 calc
C9 C 0.52180(17) 0.23938(15) -0.12051(10) 0.0348(3) Uani 1 d
H8 H 0.4329 0.2334 -0.1042 0.042 Uiso 1 calc
C18 C 0.50647(16) 0.25562(14) 0.33489(11) 0.0335(3) Uani 1 d
H27 H 0.4446 0.1848 0.3582 0.04 Uiso 1 calc
C2 C 1.23299(17) 0.40456(14) 0.06095(12) 0.0365(3) Uani 1 d
H1 H 1.3215 0.4331 0.042 0.044 Uiso 1 calc
C29 C 1.27620(19) -0.01558(17) 0.48618(13) 0.0443(4) Uani 1 d
H19A H 1.2653 -0.1062 0.4567 0.066 Uiso 1 calc
H19B H 1.2608 -0.0197 0.5513 0.066 Uiso 1 calc
H19C H 1.3808 0.0476 0.4977 0.066 Uiso 1 calc
C25 C 1.15307(16) 0.03395(14) 0.41191(11) 0.0322(3) Uani 1 d
C28 C 0.94325(17) 0.29443(15) 0.42071(11) 0.0366(3) Uani 1 d
H21A H 0.973 0.3019 0.495 0.055 Uiso 1 calc
H21B H 0.8298 0.2696 0.3882 0.055 Uiso 1 calc
H21C H 0.9942 0.3818 0.404 0.055 Uiso 1 calc
C27 C 0.90708(19) -0.03005(15) 0.12132(11) 0.0402(3) Uani 1 d
H20A H 0.965 0.0299 0.0859 0.06 Uiso 1 calc
H20B H 0.7971 -0.0377 0.0925 0.06 Uiso 1 calc
H20C H 0.9155 -0.1202 0.1125 0.06 Uiso 1 calc
C10 C 0.5094(2) 0.22147(17) -0.22303(11) 0.0438(4) Uani 1 d
H9 H 0.4121 0.2032 -0.2774 0.053 Uiso 1 calc
C30 C 0.6154(2) 0.39703(19) 0.51501(11) 0.0490(4) Uani 1 d
H30A H 0.5157 0.3453 0.52 0.074 Uiso 1 calc
H30B H 0.6432 0.4933 0.541 0.074 Uiso 1 calc
H30C H 0.6967 0.3633 0.5557 0.074 Uiso 1 calc
C11 C 0.6454(2) 0.23138(17) -0.24287(11) 0.0433(4) Uani 1 d
H10 H 0.6355 0.2171 -0.3122 0.052 Uiso 1 calc
C13 C 0.79078(19) 0.58345(16) 0.22753(13) 0.0431(4) Uani 1 d
H24A H 0.8305 0.6676 0.2764 0.065 Uiso 1 calc
H24B H 0.727 0.5961 0.1605 0.065 Uiso 1 calc
H24C H 0.8786 0.5603 0.222 0.065 Uiso 1 calc
C17 C 0.39577(19) 0.10120(15) 0.16059(13) 0.0448(4) Uani 1 d
H26A H 0.3299 0.0437 0.1927 0.067 Uiso 1 calc
H26B H 0.4596 0.0535 0.1444 0.067 Uiso 1 calc
H26C H 0.3297 0.1214 0.0976 0.067 Uiso 1 calc

loop_
_atom_site_aniso_label
_atom_site_aniso_U_11
_atom_site_aniso_U_22
_atom_site_aniso_U_33
_atom_site_aniso_U_23
_atom_site_aniso_U_13
_atom_site_aniso_U_12
N3 0.0267(5) 0.0330(6) 0.0273(5) 0.0048(4) 0.0104(4) 0.0136(5)
N4 0.0261(5) 0.0305(5) 0.0266(5) 0.0055(4) 0.0110(4) 0.0125(4)
C12 0.0378(7) 0.0261(6) 0.0282(6) 0.0077(5) 0.0161(6) 0.0155(5)
N2 0.0377(6) 0.0329(6) 0.0433(6) 0.0120(5) 0.0249(5) 0.0172(5)
C7 0.0241(6) 0.0244(6) 0.0260(6) 0.0038(5) 0.0094(5) 0.0079(5)
C14 0.0238(6) 0.0316(6) 0.0257(6) 0.0061(5) 0.0104(5) 0.0152(5)
C1 0.0322(7) 0.0240(6) 0.0346(7) 0.0088(5) 0.0189(6) 0.0141(5)
C8 0.0318(7) 0.0262(6) 0.0258(6) 0.0050(5) 0.0106(5) 0.0123(5)
C19 0.0363(7) 0.0444(8) 0.0301(7) 0.0103(6) 0.0159(6) 0.0251(6)
C26 0.0339(7) 0.0288(6) 0.0455(8) 0.0103(6) 0.0223(6) 0.0156(6)
N1 0.0506(7) 0.0393(6) 0.0287(6) 0.0092(5) 0.0201(5) 0.0220(6)
C21 0.0243(6) 0.0274(6) 0.0293(6) 0.0096(5) 0.0131(5) 0.0105(5)
C22 0.0298(7) 0.0279(6) 0.0348(7) 0.0074(5) 0.0173(6) 0.0097(5)
C16 0.0269(6) 0.0287(6) 0.0364(7) 0.0069(5) 0.0136(5) 0.0124(5)
C4 0.0289(7) 0.0285(6) 0.0364(7) 0.0092(5) 0.0128(6) 0.0123(5)
C24 0.0310(7) 0.0370(7) 0.0294(7) 0.0086(5) 0.0112(5) 0.0141(6)
C5 0.0268(6) 0.0242(6) 0.0318(6) 0.0072(5) 0.0134(5) 0.0124(5)
C15 0.0257(6) 0.0311(7) 0.0327(7) 0.0061(5) 0.0119(5) 0.0128(5)
C20 0.0317(7) 0.0328(7) 0.0311(7) 0.0003(5) 0.0101(5) 0.0152(6)
C6 0.0251(6) 0.0268(6) 0.0233(6) 0.0021(5) 0.0098(5) 0.0105(5)
C23 0.0279(6) 0.0305(6) 0.0308(7) 0.0079(5) 0.0130(5) 0.0124(5)
C3 0.0273(7) 0.0296(7) 0.0498(8) 0.0120(6) 0.0158(6) 0.0130(6)
C9 0.0345(7) 0.0395(7) 0.0309(7) 0.0053(6) 0.0097(6) 0.0160(6)
C18 0.0348(7) 0.0367(7) 0.0403(7) 0.0157(6) 0.0220(6) 0.0173(6)
C2 0.0329(7) 0.0323(7) 0.0577(9) 0.0159(6) 0.0281(7) 0.0154(6)
C29 0.0420(8) 0.0497(9) 0.0517(9) 0.0218(7) 0.0182(7) 0.0272(7)
C25 0.0295(7) 0.0349(7) 0.0399(7) 0.0161(6) 0.0170(6) 0.0152(6)
C28 0.0381(8) 0.0430(8) 0.0320(7) 0.0029(6) 0.0107(6) 0.0214(6)
C27 0.0459(9) 0.0383(8) 0.0392(8) 0.0008(6) 0.0178(7) 0.0169(7)
C10 0.0480(9) 0.0516(9) 0.0288(7) 0.0045(6) 0.0063(6) 0.0222(7)
C30 0.0633(11) 0.0676(11) 0.0339(8) 0.0154(7) 0.0243(8) 0.0382(9)
C11 0.0606(10) 0.0500(9) 0.0258(7) 0.0079(6) 0.0174(7) 0.0259(8)
C13 0.0438(8) 0.0360(8) 0.0495(9) 0.0061(6) 0.0243(7) 0.0061(7)
C17 0.0452(9) 0.0329(7) 0.0513(9) 0.0018(6) 0.0198(7) 0.0050(7)

loop_
_atom_type_symbol
_atom_type_description
_atom_type_scat_dispersion_real
_atom_type_scat_dispersion_imag
_atom_type_scat_source
C C 0.0181 0.0091 'International Tables Vol C Tables 4.2.6.8 and 6.1.1.4'
H H 0 0 'International Tables Vol C Tables 4.2.6.8 and 6.1.1.4'
N N 0.0311 0.018 'International Tables Vol C Tables 4.2.6.8 and 6.1.1.4'

loop_
_exptl_crystal_face_index_h
_exptl_crystal_face_index_k
_exptl_crystal_face_index_l
_exptl_crystal_face_perp_dist
-1 0 9 0.039
-1 6 -3 0.0443
6 -3 -1 0.088
2 -6 3 0.0696
-6 0 3 0.0846
0 3 -8 0.0364
-1 -4 7 0.0509
1 -1 -9 0.0264
3 2 -8 0.0624
-4 5 -2 0.0698
0 4 5 0.0464
0 -5 -5 0.0708
-2 -2 -5 0.0689
4 -6 -3 0.0732

loop_
_geom_angle_atom_site_label_1
_geom_angle_atom_site_label_2
_geom_angle_atom_site_label_3
_geom_angle
C7 N3 C14 122.05(10)
C6 N4 C21 122.73(10)
N1 C12 C8 122.54(12)
N1 C12 C1 118.02(12)
C8 C12 C1 119.36(11)
C2 N2 C1 117.24(12)
N3 C7 C8 119.02(11)
N3 C7 C6 127.03(11)
C8 C7 C6 113.94(10)
C15 C14 C16 120.96(11)
C15 C14 N3 119.99(11)
C16 C14 N3 118.52(11)
N2 C1 C5 122.51(12)
N2 C1 C12 117.95(11)
C5 C1 C12 119.53(11)
C9 C8 C12 118.91(12)
C9 C8 C7 120.79(12)
C12 C8 C7 120.30(11)
C20 C19 C18 117.75(12)
C20 C19 C30 121.00(13)
C18 C19 C30 121.15(13)
C25 C26 C22 122.39(12)
C11 N1 C12 116.96(12)
C22 C21 C23 120.87(11)
C22 C21 N4 121.09(11)
C23 C21 N4 117.65(11)
C26 C22 C21 117.99(12)
C26 C22 C27 120.24(12)
C21 C22 C27 121.77(12)
C18 C16 C14 118.62(12)
C18 C16 C17 121.62(12)
C14 C16 C17 119.76(12)
C3 C4 C5 118.91(13)
C23 C24 C25 121.95(12)
C4 C5 C1 118.50(11)
C4 C5 C6 122.71(11)
C1 C5 C6 118.79(11)
C20 C15 C14 117.84(12)
C20 C15 C13 121.09(12)
C14 C15 C13 121.07(12)
C19 C20 C15 122.59(12)
N4 C6 C5 128.01(11)
N4 C6 C7 117.72(11)
C5 C6 C7 114.14(10)
C24 C23 C21 118.76(12)
C24 C23 C28 121.90(12)
C21 C23 C28 119.32(11)
C4 C3 C2 118.42(13)
C10 C9 C8 118.65(13)
C16 C18 C19 122.01(12)
N2 C2 C3 124.27(12)
C26 C25 C24 117.99(12)
C26 C25 C29 121.42(13)
C24 C25 C29 120.59(13)
C9 C10 C11 118.26(14)
N1 C11 C10 124.65(13)

loop_
_geom_bond_atom_site_label_1
_geom_bond_atom_site_label_2
_geom_bond_distance
N3 C7 1.2740(16)
N3 C14 1.4254(15)
N4 C6 1.2758(16)
N4 C21 1.4278(15)
C12 N1 1.3448(16)
C12 C8 1.4002(18)
C12 C1 1.4861(18)
N2 C2 1.3374(19)
N2 C1 1.3412(16)
C7 C8 1.4846(17)
C7 C6 1.5020(16)
C14 C15 1.3965(18)
C14 C16 1.4001(17)
C1 C5 1.4067(17)
C8 C9 1.3898(18)
C19 C20 1.3846(19)
C19 C18 1.388(2)
C19 C30 1.5120(18)
C26 C25 1.387(2)
C26 C22 1.3988(18)
N1 C11 1.331(2)
C21 C22 1.4015(17)
C21 C23 1.4019(18)
C22 C27 1.5014(19)
C16 C18 1.3851(19)
C16 C17 1.4991(19)
C4 C3 1.3787(18)
C4 C5 1.3922(18)
C24 C23 1.3888(18)
C24 C25 1.3915(18)
C5 C6 1.4843(17)
C15 C20 1.3933(18)
C15 C13 1.5062(19)
C23 C28 1.5042(17)
C3 C2 1.383(2)
C9 C10 1.3795(19)
C29 C25 1.5107(18)
C10 C11 1.384(2)
